data_4321347
loop_
_publ_author_name
'Margaret E. Welk'
'Alexander J. Norquist'
'Charlotte L. Stern'
'Kenneth R. Poeppelmeier'

_publ_section_title
;
 The Structure-Directing Properties of [VOF5]2-
;
_journal_name_full 'Inorganic Chemistry'
_journal_page_first 3946
_journal_page_last 3947
_journal_paper_doi 10.1021/ic000416d
_journal_volume 39
_journal_year 2000
_chemical_compound_source 'hydro(solvato)thermal synthesis'
_chemical_formula_moiety 'C30 H32 Cu F10 N6 O2 V2'
_chemical_formula_sum 'C30 H32 Cu F10 N6 O2 V2'
_chemical_formula_weight 864.03
_space_group_IT_number 15
_symmetry_cell_setting monoclinic
_symmetry_Int_Tables_number 15
_symmetry_space_group_name_Hall '-C 2yc'
_symmetry_space_group_name_H-M 'C 1 2/c 1'
_cell_angle_alpha 90
_cell_angle_beta 107.9860(10)
_cell_angle_gamma 90
_cell_formula_units_Z 4
_cell_length_a 19.1150(13)
_cell_length_b 11.2960(8)
_cell_length_c 18.7432(13)
_cell_measurement_reflns_used 0
_cell_measurement_temperature 153.2
_cell_measurement_theta_max 0.0
_cell_measurement_theta_min 0.0
_cell_volume 3849.3(5)
_computing_cell_refinement 'MSC/AFC Diffractometer Control'
_computing_data_collection 'MSC/AFC Diffractometer Control'
_computing_data_reduction 'teXsan for Windows (MSC, 1997)'
_computing_publication_material 'teXsan for Windows (MSC, 1997)'
_computing_structure_refinement 'teXsan for Windows (MSC, 1997)'
_computing_structure_solution
;
SHELX97 (Sheldrick, 1997)
;
_diffrn_ambient_temperature 153.2
_diffrn_measurement_device 'Bruker Smart CCD'
_diffrn_measurement_method \w-2\q
_diffrn_orient_matrix_UB_11 0.00000
_diffrn_orient_matrix_UB_12 0.00000
_diffrn_orient_matrix_UB_13 0.00000
_diffrn_orient_matrix_UB_21 0.00000
_diffrn_orient_matrix_UB_22 0.00000
_diffrn_orient_matrix_UB_23 0.00000
_diffrn_orient_matrix_UB_31 0.00000
_diffrn_orient_matrix_UB_32 0.00000
_diffrn_orient_matrix_UB_33 0.00000
_diffrn_radiation_detector 'scintillation counter'
_diffrn_radiation_monochromator graphite
_diffrn_radiation_type 'Mo K\a'
_diffrn_radiation_wavelength 0.7107
_diffrn_reflns_av_R_equivalents 0.03502
_diffrn_reflns_av_sigmaI/netI 0.159
_diffrn_reflns_limit_h_max 25
_diffrn_reflns_limit_h_min -21
_diffrn_reflns_limit_k_max 14
_diffrn_reflns_limit_k_min -15
_diffrn_reflns_limit_l_max 24
_diffrn_reflns_limit_l_min -23
_diffrn_reflns_number 24620
_diffrn_reflns_reduction_process 'Lp corrections applied'
_diffrn_reflns_theta_max 28.30
_diffrn_reflns_theta_min 1.33
_diffrn_standards_decay_% 0.00
_diffrn_standards_interval_count 0
_diffrn_standards_number 0
_exptl_absorpt_coefficient_mu 1.106
_exptl_absorpt_correction_type none
_exptl_crystal_colour purple
_exptl_crystal_density_diffrn 1.491
_exptl_crystal_density_meas 1.511(2)
_exptl_crystal_density_method 'flotation pycometry'
_exptl_crystal_description prismatic
_exptl_crystal_F_000 1740.00
_exptl_crystal_size_max 0.23
_exptl_crystal_size_mid 0.13
_exptl_crystal_size_min 0.02
_refine_diff_density_max 0.49
_refine_diff_density_min -0.58
_refine_ls_extinction_method none
_refine_ls_goodness_of_fit_all 1.686
_refine_ls_goodness_of_fit_ref 1.690
_refine_ls_hydrogen_treatment noref
_refine_ls_matrix_type full
_refine_ls_number_constraints 0
_refine_ls_number_parameters 232
_refine_ls_number_reflns 3002
_refine_ls_number_restraints 0
_refine_ls_R_factor_all 0.0374
_refine_ls_R_factor_gt 0.0370
_refine_ls_shift/su_max 0.0000
_refine_ls_shift/su_mean 0.0000
_refine_ls_structure_factor_coef F
_refine_ls_weighting_details 'w = 1/[\s^2^(Fo)]'
_refine_ls_weighting_scheme sigma
_refine_ls_wR_factor_all 0.0430
_refine_ls_wR_factor_ref 0.0430
_reflns_number_gt 3002
_reflns_number_total 9410
_reflns_threshold_expression I>3.00\s(I)
_cod_data_source_file ic000416d.cif
_cod_data_source_block '_IC000416D.cif'
_cod_original_cell_volume 3849.3(4)
_cod_original_sg_symbol_H-M 'C 2/c '
_cod_original_formula_sum 'C30 H32 Cu F10 N6 O2 V2 '
_cod_database_code 4321347

loop_
_symmetry_equiv_pos_as_xyz
'   +x,   +y,   +z'
'   -x,   +y,1/2-z'
'   -x,   -y,   -z'
'   +x,   -y,1/2+z'
'1/2+x,1/2+y,   +z'
1/2-x,1/2+y,1/2-z
'1/2-x,1/2-y,   -z'
1/2+x,1/2-y,1/2+z

loop_
_atom_site_label
_atom_site_fract_x
_atom_site_fract_y
_atom_site_fract_z
_atom_site_U_iso_or_equiv
_atom_site_occupancy
_atom_site_refinement_flags
_atom_site_adp_type
_atom_site_calc_flag
_atom_site_calc_attached_atom
Cu(1) 0.5000 0.5000 0.0000 0.01729(12) 0.500 S Uani d ?
V(1) 0.63946(2) 0.22849(4) 0.13651(2) 0.01520(10) 1.000 . Uani d ?
F(1) 0.57448(7) 0.11350(12) 0.05619(7) 0.0186(4) 1.000 . Uani d ?
F(2) 0.56939(7) 0.20189(12) 0.18187(7) 0.0201(4) 1.000 . Uani d ?
F(3) 0.57740(7) 0.34383(12) 0.07657(7) 0.0168(4) 1.000 . Uani d ?
F(4) 0.68935(7) 0.09553(12) 0.17625(8) 0.0220(4) 1.000 . Uani d ?
F(5) 0.69353(7) 0.23921(12) 0.07104(7) 0.0184(4) 1.000 . Uani d ?
O(1) 0.68712(9) 0.3191(2) 0.19763(9) 0.0208(5) 1.000 . Uani d ?
N(1) 0.56524(11) 0.6231(2) 0.06837(11) 0.0168(5) 1.000 . Uani d ?
N(2) 0.43572(10) 0.4916(2) 0.06851(11) 0.0164(5) 1.000 . Uani d ?
N(3) 0.60996(12) 0.0538(2) -0.05631(12) 0.0281(7) 1.000 . Uani d ?
C(1) 0.6205(2) 0.5934(3) 0.1292(2) 0.0351(8) 1.000 . Uani d ?
C(2) 0.6667(2) 0.6765(3) 0.1751(2) 0.0408(9) 1.000 . Uani d ?
C(3) 0.6548(2) 0.7927(3) 0.1574(2) 0.0302(8) 1.000 . Uani d ?
C(4) 0.5981(2) 0.8260(2) 0.0970(2) 0.0316(8) 1.000 . Uani d ?
C(5) 0.5545(1) 0.7393(2) 0.0530(2) 0.0272(7) 1.000 . Uani d ?
C(6) 0.3798(2) 0.5656(3) 0.0594(2) 0.0376(9) 1.000 . Uani d ?
C(7) 0.3336(2) 0.5618(3) 0.1029(2) 0.0456(10) 1.000 . Uani d ?
C(8) 0.3451(2) 0.4794(3) 0.1587(2) 0.0318(8) 1.000 . Uani d ?
C(9) 0.4028(2) 0.4034(3) 0.1701(2) 0.0407(10) 1.000 . Uani d ?
C(10) 0.4471(2) 0.4124(3) 0.1239(2) 0.0381(9) 1.000 . Uani d ?
C(11) 0.5660(2) -0.0288(3) -0.0993(2) 0.0312(8) 1.000 . Uani d ?
C(12) 0.5792(2) -0.0686(3) -0.1629(2) 0.0461(10) 1.000 . Uani d ?
C(13) 0.6371(2) -0.0233(4) -0.1826(2) 0.0610(13) 1.000 . Uani d ?
C(14) 0.6819(2) 0.0619(4) -0.1371(2) 0.0637(13) 1.000 . Uani d ?
C(15) 0.6670(2) 0.0984(3) -0.0738(2) 0.0435(10) 1.000 . Uani d ?
H(1) 0.6286 0.5120 0.1420 0.042 1.000 . Uiso c ?
H(2) 0.7058 0.6525 0.2178 0.049 1.000 . Uiso c ?
H(3) 0.6861 0.8507 0.1873 0.037 1.000 . Uiso c ?
H(4) 0.5885 0.9072 0.0852 0.038 1.000 . Uiso c ?
H(5) 0.5153 0.7629 0.0103 0.033 1.000 . Uiso c ?
H(6) 0.3711 0.6236 0.0209 0.045 1.000 . Uiso c ?
H(7) 0.2938 0.6162 0.0942 0.054 1.000 . Uiso c ?
H(8) 0.3133 0.4751 0.1889 0.038 1.000 . Uiso c ?
H(9) 0.4126 0.3460 0.2087 0.050 1.000 . Uiso c ?
H(10) 0.4875 0.3595 0.1320 0.045 1.000 . Uiso c ?
H(11) 0.5258 -0.0598 -0.0856 0.038 1.000 . Uiso c ?
H(12) 0.5484 -0.1272 -0.1934 0.055 1.000 . Uiso c ?
H(13) 0.6469 -0.0498 -0.2265 0.073 1.000 . Uiso c ?
H(14) 0.7221 0.0946 -0.1501 0.076 1.000 . Uiso c ?
H(15) 0.6973 0.1563 -0.0425 0.052 1.000 . Uiso c ?
H(16) 0.6001 0.0807 -0.0122 0.034 1.000 . Uiso c ?

loop_
_atom_site_aniso_label
_atom_site_aniso_U_11
_atom_site_aniso_U_22
_atom_site_aniso_U_33
_atom_site_aniso_U_12
_atom_site_aniso_U_13
_atom_site_aniso_U_23
Cu(1) 0.0196(2) 0.0177(2) 0.0150(2) -0.0021(2) 0.0060(2) -0.0017(2)
V(1) 0.0175(2) 0.0150(2) 0.0130(2) 0.0010(2) 0.0047(2) 0.0008(2)
F(1) 0.0226(8) 0.0169(8) 0.0167(7) -0.0018(6) 0.0064(6) -0.0021(6)
F(2) 0.0228(8) 0.0234(8) 0.0164(7) 0.0014(6) 0.0095(6) 0.0034(6)
F(3) 0.0179(7) 0.0151(8) 0.0169(7) 0.0004(6) 0.0045(6) 0.0007(6)
F(4) 0.0244(8) 0.0201(8) 0.0203(8) 0.0067(7) 0.0052(6) 0.0057(7)
F(5) 0.0188(7) 0.0207(8) 0.0175(7) 0.0007(6) 0.0084(6) 0.0014(6)
O(1) 0.0227(9) 0.0209(9) 0.0170(9) -0.0030(8) 0.0036(8) -0.0022(8)
N(1) 0.0186(11) 0.0157(11) 0.0161(10) -0.0003(9) 0.0053(9) 0.0002(9)
N(2) 0.0150(10) 0.0193(11) 0.0147(10) 0.0017(9) 0.0041(8) 0.0002(9)
N(3) 0.0335(13) 0.034(1) 0.0224(12) -0.0064(11) 0.0172(11) -0.0092(11)
C(1) 0.043(2) 0.017(1) 0.030(2) -0.0004(13) -0.011(1) 0.0020(12)
C(2) 0.044(2) 0.024(2) 0.033(2) -0.001(2) -0.019(2) 0.003(1)
C(3) 0.034(2) 0.021(2) 0.032(2) -0.0015(13) 0.0051(13) 0.0015(13)
C(4) 0.041(2) 0.014(1) 0.032(2) 0.0006(13) 0.000(1) 0.0037(13)
C(5) 0.025(1) 0.023(1) 0.023(2) 0.0019(12) -0.0076(12) 0.0049(12)
C(6) 0.044(2) 0.042(2) 0.033(2) 0.021(2) 0.022(2) 0.021(2)
C(7) 0.046(2) 0.054(2) 0.049(2) 0.035(2) 0.031(2) 0.026(2)
C(8) 0.033(2) 0.037(2) 0.033(2) 0.004(1) 0.0203(13) 0.004(1)
C(9) 0.051(2) 0.043(2) 0.038(2) 0.022(2) 0.028(2) 0.025(2)
C(10) 0.039(2) 0.040(2) 0.045(2) 0.025(2) 0.027(2) 0.022(2)
C(11) 0.031(2) 0.036(2) 0.031(2) -0.0125(13) 0.0166(13) -0.0069(13)
C(12) 0.054(2) 0.053(2) 0.038(2) -0.032(2) 0.024(2) -0.027(2)
C(13) 0.065(2) 0.085(3) 0.050(2) -0.044(2) 0.043(2) -0.045(2)
C(14) 0.065(2) 0.091(3) 0.055(2) -0.056(2) 0.048(2) -0.047(2)
C(15) 0.050(2) 0.051(2) 0.036(2) -0.032(2) 0.024(2) -0.025(2)

loop_
_atom_type_symbol
_atom_type_oxidation_number
_atom_type_number_in_cell
_atom_type_scat_dispersion_real
_atom_type_scat_dispersion_imag
_atom_type_scat_source
C 0 120 0.002 0.002
;International Tables for Crystallography
(1992, Vol. C, Table 6.1.1.2)
;
H 0 128 0.000 0.000
;International Tables for Crystallography
(1992, Vol. C, Table 6.1.1.2)
;
N 0 24 0.004 0.003
;International Tables for Crystallography
(1992, Vol. C, Table 6.1.1.2)
;
O 0 8 0.008 0.006
;International Tables for Crystallography
(1992, Vol. C, Table 6.1.1.2)
;
F 0 40 0.014 0.010
;International Tables for Crystallography
(1992, Vol. C, Table 6.1.1.2)
;
V 0 8 0.267 0.530
;International Tables for Crystallography
(1992, Vol. C, Table 6.1.1.2)
;
Cu 0 4 0.263 1.266
;International Tables for Crystallography
(1992, Vol. C, Tables 4.2.6.8 and 6.1.1.1)
;

loop_
_geom_angle_atom_site_label_1
_geom_angle_atom_site_label_2
_geom_angle_atom_site_label_3
_geom_angle
_geom_angle_site_symmetry_1
_geom_angle_site_symmetry_2
_geom_angle_site_symmetry_3
_geom_angle_publ_flag
F3 CU1 F3 180.00 . . . ?
F3 CU1 N1 88.93(9) . . . ?
F3 CU1 N2 91.72(8) . . . ?
F1 V1 F2 82.77(8) . . . ?
F1 V1 F3 82.82(7) . . . ?
F1 V1 F4 84.31(8) . . . ?
F1 V1 F5 83.75(8) . . . ?
F1 V1 O1 178.27(10) . . . ?
F2 V1 F3 88.51(8) . . . ?
F2 V1 F4 92.36(8) . . . ?
F2 V1 F5 166.08(8) . . . ?
F2 V1 O1 96.32(10) . . . ?
F3 V1 F4 166.89(8) . . . ?
F3 V1 F5 86.36(8) . . . ?
F3 V1 O1 95.70(10) . . . ?
F4 V1 F5 89.76(8) . . . ?
F4 V1 O1 97.20(10) . . . ?
F5 V1 O1 97.07(10) . . . ?

loop_
_geom_bond_atom_site_label_1
_geom_bond_atom_site_label_2
_geom_bond_distance
_geom_bond_site_symmetry_1
_geom_bond_site_symmetry_2
_geom_bond_publ_flag
CU1 F3 2.460(2) . . ?
CU1 N1 2.035(3) . . ?
CU1 N2 2.035(2) . . ?
V1 F1 2.084(2) . . ?
V1 F2 1.819(2) . . ?
V1 F3 1.883(2) . . ?
V1 F4 1.811(2) . . ?
V1 F5 1.836(2) . . ?
V1 O1 1.596(2) . . ?
F1 H16 1.55 . . no
